data_2231120
loop_
_publ_author_name
'Haque, Rosenani A.'
'Ghdhayeb, Mohammed Z.'
'Hemamalini, Madhukar'
'Fun, Hoong-Kun'

_publ_section_title
;
 2,4-Bis[(3-allylimidazolium-1-yl)methyl]mesitylene
 bis(hexafluoridophosphate)
;
_journal_coeditor_code HB5934
_journal_issue 8
_journal_name_full 'Acta Crystallographica Section E'
_journal_page_first o2068
_journal_paper_doi 10.1107/S1600536811027541
_journal_volume 67
_journal_year 2011
_chemical_formula_iupac 'C23 H30 N4 2+, 2P F6 -'
_chemical_formula_moiety 'C23 H30 N4 2+, 2(F6 P -)'
_chemical_formula_sum 'C23 H30 F12 N4 P2'
_chemical_formula_weight 652.45
_chemical_name_systematic
;
2,4-Bis[(3-allylimidazolium-1-yl)methyl]mesitylene bis(hexafluoridophosphate)
;
_space_group_IT_number 14
_symmetry_cell_setting monoclinic
_symmetry_space_group_name_Hall '-P 2yn'
_symmetry_space_group_name_H-M 'P 1 21/n 1'
_atom_sites_solution_hydrogens geom
_atom_sites_solution_primary direct
_atom_sites_solution_secondary difmap
_audit_creation_method SHELXL-97
_cell_angle_alpha 90.00
_cell_angle_beta 103.4790(10)
_cell_angle_gamma 90.00
_cell_formula_units_Z 4
_cell_length_a 11.9269(4)
_cell_length_b 19.1480(6)
_cell_length_c 12.4233(4)
_cell_measurement_reflns_used 9948
_cell_measurement_temperature 100.00(10)
_cell_measurement_theta_max 32.52
_cell_measurement_theta_min 2.70
_cell_volume 2759.04(16)
_computing_cell_refinement 'SAINT (Bruker, 2009)'
_computing_data_collection 'APEX2 (Bruker, 2009)'
_computing_data_reduction 'SAINT (Bruker, 2009)'
_computing_molecular_graphics 'SHELXTL (Sheldrick, 2008)'
_computing_publication_material 'SHELXTL (Sheldrick, 2008) and PLATON (Spek, 2009)'
_computing_structure_refinement 'SHELXTL (Sheldrick, 2008)'
_computing_structure_solution 'SHELXTL (Sheldrick, 2008)'
_diffrn_ambient_temperature 100.00(10)
_diffrn_measured_fraction_theta_full 0.986
_diffrn_measured_fraction_theta_max 0.986
_diffrn_measurement_device_type 'Bruker SMART APEXII CCD'
_diffrn_measurement_method '\f and \w'
_diffrn_radiation_monochromator graphite
_diffrn_radiation_source 'fine-focus sealed tube'
_diffrn_radiation_type MoK\a
_diffrn_radiation_wavelength 0.71073
_diffrn_reflns_av_R_equivalents 0.0300
_diffrn_reflns_av_sigmaI/netI 0.0293
_diffrn_reflns_limit_h_max 11
_diffrn_reflns_limit_h_min -17
_diffrn_reflns_limit_k_max 28
_diffrn_reflns_limit_k_min -29
_diffrn_reflns_limit_l_max 18
_diffrn_reflns_limit_l_min -18
_diffrn_reflns_number 67401
_diffrn_reflns_theta_full 32.66
_diffrn_reflns_theta_max 32.66
_diffrn_reflns_theta_min 1.99
_diffrn_standards_number 0
_exptl_absorpt_coefficient_mu 0.261
_exptl_absorpt_correction_T_max 0.961
_exptl_absorpt_correction_T_min 0.845
_exptl_absorpt_correction_type multi-scan
_exptl_absorpt_process_details '(SADABS; Bruker, 2009)'
_exptl_crystal_colour colourless
_exptl_crystal_density_diffrn 1.571
_exptl_crystal_density_method 'not measured'
_exptl_crystal_description block
_exptl_crystal_F_000 1336
_exptl_crystal_size_max 0.67
_exptl_crystal_size_mid 0.29
_exptl_crystal_size_min 0.15
_refine_diff_density_max 0.939
_refine_diff_density_min -0.377
_refine_ls_extinction_method none
_refine_ls_goodness_of_fit_ref 1.047
_refine_ls_hydrogen_treatment mixed
_refine_ls_matrix_type full
_refine_ls_number_parameters 397
_refine_ls_number_reflns 9961
_refine_ls_number_restraints 0
_refine_ls_restrained_S_all 1.047
_refine_ls_R_factor_all 0.0634
_refine_ls_R_factor_gt 0.0464
_refine_ls_shift/su_max_lt 0.001
_refine_ls_shift/su_mean 0.000
_refine_ls_structure_factor_coef Fsqd
_refine_ls_weighting_details 'calc w=1/[\s^2^(Fo^2^)+(0.0492P)^2^+1.8158P] where P=(Fo^2^+2Fc^2^)/3'
_refine_ls_weighting_scheme calc
_refine_ls_wR_factor_gt 0.1067
_refine_ls_wR_factor_ref 0.1167
_reflns_number_gt 8004
_reflns_number_total 9961
_reflns_threshold_expression I>2\s(I)
_cod_data_source_file hb5934.cif
_cod_data_source_block I
_cod_original_cell_volume 2759.04(15)
_cod_original_sg_symbol_H-M 'P 21/n'
_cod_database_code 2231120
_cod_database_fobs_code 2231120

loop_
_symmetry_equiv_pos_as_xyz
'x, y, z'
'-x+1/2, y+1/2, -z+1/2'
'-x, -y, -z'
'x-1/2, -y-1/2, z-1/2'

loop_
_atom_site_type_symbol
_atom_site_label
_atom_site_fract_x
_atom_site_fract_y
_atom_site_fract_z
_atom_site_U_iso_or_equiv
_atom_site_adp_type
_atom_site_calc_flag
_atom_site_refinement_flags
_atom_site_occupancy
_atom_site_symmetry_multiplicity
P P1 0.29845(3) 0.210329(17) 0.80189(3) 0.01483(7) Uani d . 1 1
F F1 0.35585(8) 0.23350(5) 0.92540(7) 0.02644(19) Uani d . 1 1
F F2 0.39126(7) 0.14866(5) 0.80923(8) 0.02345(18) Uani d . 1 1
F F3 0.38042(8) 0.26307(5) 0.75519(8) 0.02462(18) Uani d . 1 1
F F4 0.21375(8) 0.15861(4) 0.84670(8) 0.02257(18) Uani d . 1 1
F F5 0.23971(8) 0.18722(5) 0.67721(7) 0.02409(18) Uani d . 1 1
F F6 0.20405(7) 0.27188(4) 0.79326(7) 0.02129(17) Uani d . 1 1
P P2 0.39326(4) 0.09732(2) 0.23406(3) 0.02263(9) Uani d . 1 1
F F7 0.33168(13) 0.17019(7) 0.23935(15) 0.0666(4) Uani d . 1 1
F F8 0.45444(12) 0.02332(6) 0.22843(11) 0.0535(4) Uani d . 1 1
F F9 0.39508(16) 0.08293(9) 0.36090(9) 0.0744(6) Uani d . 1 1
F F10 0.27072(10) 0.05948(7) 0.19677(10) 0.0473(3) Uani d . 1 1
F F11 0.51578(10) 0.13420(6) 0.27155(9) 0.0408(3) Uani d . 1 1
F F12 0.39313(10) 0.10992(6) 0.10809(8) 0.0338(2) Uani d . 1 1
N N1 0.66628(10) 0.10107(6) 0.07606(9) 0.0179(2) Uani d . 1 1
N N2 0.77406(11) 0.02414(6) 0.17799(9) 0.0183(2) Uani d . 1 1
N N3 0.64891(10) 0.12044(6) 0.58660(9) 0.0156(2) Uani d . 1 1
N N4 0.54619(10) 0.20808(6) 0.51093(9) 0.0159(2) Uani d . 1 1
C C1 0.66298(15) 0.23004(9) -0.12513(14) 0.0291(3) Uani d . 1 1
C C2 0.69336(13) 0.20738(7) -0.02262(13) 0.0223(3) Uani d . 1 1
C C3 0.61482(12) 0.16890(7) 0.03541(12) 0.0200(3) Uani d . 1 1
H H3A 0.6026 0.1965 0.0971 0.024 Uiso calc R 1 1
H H3B 0.5406 0.1614 -0.0153 0.024 Uiso calc R 1 1
C C4 0.65806(15) 0.04084(8) 0.01475(12) 0.0260(3) Uani d . 1 1
H H4A 0.6143 0.0345 -0.0570 0.031 Uiso calc R 1 1
C C5 0.72544(15) -0.00746(7) 0.07818(12) 0.0263(3) Uani d . 1 1
H H5A 0.7369 -0.0533 0.0583 0.032 Uiso calc R 1 1
C C6 0.73677(12) 0.08990(7) 0.17422(11) 0.0180(2) Uani d . 1 1
H H6A 0.7568 0.1225 0.2309 0.022 Uiso calc R 1 1
C C7 0.85691(13) -0.00899(7) 0.27138(11) 0.0211(3) Uani d . 1 1
H H7A 0.9292 -0.0171 0.2502 0.025 Uiso calc R 1 1
H H7B 0.8269 -0.0539 0.2872 0.025 Uiso calc R 1 1
C C8 0.87906(12) 0.03551(6) 0.37446(11) 0.0159(2) Uani d . 1 1
C C9 0.80327(11) 0.03173(7) 0.44525(11) 0.0162(2) Uani d . 1 1
C C10 0.82516(11) 0.07270(6) 0.54174(10) 0.0146(2) Uani d . 1 1
C C11 0.92042(11) 0.11794(7) 0.56595(10) 0.0153(2) Uani d . 1 1
C C12 0.99366(11) 0.12044(7) 0.49427(11) 0.0162(2) Uani d . 1 1
H H12A 1.0575 0.1498 0.5108 0.019 Uiso calc R 1 1
C C13 0.97463(11) 0.08027(7) 0.39822(11) 0.0159(2) Uani d . 1 1
C C14 0.74462(12) 0.06960(7) 0.61879(11) 0.0187(2) Uani d . 1 1
H H14A 0.7131 0.0228 0.6178 0.022 Uiso calc R 1 1
H H14B 0.7874 0.0795 0.6937 0.022 Uiso calc R 1 1
C C15 0.64268(11) 0.17246(7) 0.51443(11) 0.0172(2) Uani d . 1 1
H H15A 0.6967 0.1823 0.4733 0.021 Uiso calc R 1 1
C C16 0.55241(12) 0.12253(8) 0.63004(12) 0.0204(3) Uani d . 1 1
H H16A 0.5349 0.0920 0.6820 0.024 Uiso calc R 1 1
C C17 0.48838(13) 0.17740(8) 0.58249(12) 0.0215(3) Uani d . 1 1
H H17A 0.4183 0.1918 0.5956 0.026 Uiso calc R 1 1
C C18 0.51008(12) 0.27030(7) 0.44200(11) 0.0189(2) Uani d . 1 1
H H18A 0.4272 0.2691 0.4133 0.023 Uiso calc R 1 1
H H18B 0.5460 0.2696 0.3795 0.023 Uiso calc R 1 1
C C19 0.54258(16) 0.33656(8) 0.50622(13) 0.0271(3) Uani d . 1 1
C C20 0.4720(2) 0.39046(9) 0.50092(17) 0.0386(4) Uani d . 1 1
C C21 0.69872(13) -0.01543(8) 0.41868(13) 0.0241(3) Uani d . 1 1
H H21A 0.6364 0.0062 0.4431 0.036 Uiso calc R 1 1
H H21B 0.7172 -0.0593 0.4559 0.036 Uiso calc R 1 1
H H21C 0.6763 -0.0231 0.3402 0.036 Uiso calc R 1 1
C C22 1.05571(13) 0.08804(8) 0.32222(13) 0.0239(3) Uani d . 1 1
H H22A 1.1198 0.1168 0.3571 0.036 Uiso calc R 1 1
H H22B 1.0157 0.1094 0.2542 0.036 Uiso calc R 1 1
H H22C 1.0833 0.0428 0.3070 0.036 Uiso calc R 1 1
C C23 0.94331(13) 0.16523(8) 0.66612(12) 0.0227(3) Uani d . 1 1
H H23A 1.0110 0.1927 0.6676 0.034 Uiso calc R 1 1
H H23B 0.9549 0.1374 0.7321 0.034 Uiso calc R 1 1
H H23C 0.8785 0.1956 0.6623 0.034 Uiso calc R 1 1
H H1A 0.582(2) 0.2231(12) -0.1680(19) 0.045(6) Uiso d . 1 1
H H2A 0.7719(18) 0.2165(11) 0.0220(17) 0.031(5) Uiso d . 1 1
H H2B 0.7170(19) 0.2563(12) -0.1625(18) 0.039(6) Uiso d . 1 1
H H19A 0.6209(19) 0.3395(11) 0.5498(18) 0.035(5) Uiso d . 1 1
H H20A 0.498(2) 0.4327(13) 0.541(2) 0.050(7) Uiso d . 1 1
H H20B 0.391(2) 0.3861(12) 0.456(2) 0.045(7) Uiso d . 1 1

loop_
_atom_site_aniso_label
_atom_site_aniso_U_11
_atom_site_aniso_U_22
_atom_site_aniso_U_33
_atom_site_aniso_U_12
_atom_site_aniso_U_13
_atom_site_aniso_U_23
P1 0.01606(15) 0.01226(13) 0.01678(15) 0.00022(11) 0.00507(12) -0.00065(11)
F1 0.0319(5) 0.0247(4) 0.0199(4) -0.0002(4) 0.0005(4) -0.0046(3)
F2 0.0204(4) 0.0201(4) 0.0300(4) 0.0057(3) 0.0060(3) -0.0014(3)
F3 0.0232(4) 0.0206(4) 0.0332(5) -0.0039(3) 0.0129(4) 0.0017(3)
F4 0.0245(4) 0.0154(4) 0.0311(4) -0.0004(3) 0.0132(4) 0.0038(3)
F5 0.0256(4) 0.0267(4) 0.0188(4) 0.0009(4) 0.0028(3) -0.0038(3)
F6 0.0235(4) 0.0159(4) 0.0268(4) 0.0062(3) 0.0106(3) 0.0037(3)
P2 0.0322(2) 0.01989(16) 0.01803(16) -0.00999(15) 0.01042(15) -0.00370(13)
F7 0.0671(9) 0.0405(7) 0.0987(12) 0.0078(6) 0.0322(9) -0.0301(7)
F8 0.0680(8) 0.0262(5) 0.0476(7) 0.0109(5) -0.0242(6) -0.0042(5)
F9 0.1209(13) 0.0869(11) 0.0207(5) -0.0730(10) 0.0274(7) -0.0135(6)
F10 0.0404(6) 0.0615(8) 0.0444(7) -0.0288(6) 0.0185(5) -0.0124(6)
F11 0.0414(6) 0.0502(7) 0.0307(5) -0.0255(5) 0.0080(5) -0.0122(5)
F12 0.0448(6) 0.0379(5) 0.0193(4) -0.0120(5) 0.0084(4) 0.0035(4)
N1 0.0218(5) 0.0155(5) 0.0146(5) -0.0008(4) 0.0008(4) 0.0006(4)
N2 0.0270(6) 0.0130(5) 0.0135(5) 0.0009(4) 0.0019(4) -0.0005(4)
N3 0.0157(5) 0.0170(5) 0.0149(5) 0.0006(4) 0.0055(4) 0.0021(4)
N4 0.0164(5) 0.0166(5) 0.0158(5) 0.0015(4) 0.0060(4) 0.0012(4)
C1 0.0252(7) 0.0332(8) 0.0287(8) 0.0002(6) 0.0062(6) 0.0084(6)
C2 0.0200(6) 0.0196(6) 0.0263(7) -0.0004(5) 0.0034(6) 0.0014(5)
C3 0.0201(6) 0.0198(6) 0.0190(6) 0.0035(5) 0.0020(5) 0.0033(5)
C4 0.0387(8) 0.0184(6) 0.0161(6) -0.0054(6) -0.0029(6) -0.0022(5)
C5 0.0446(9) 0.0143(6) 0.0165(6) -0.0024(6) -0.0002(6) -0.0036(5)
C6 0.0233(6) 0.0149(5) 0.0142(5) 0.0022(5) 0.0014(5) -0.0015(4)
C7 0.0290(7) 0.0158(6) 0.0162(6) 0.0064(5) 0.0003(5) -0.0014(5)
C8 0.0203(6) 0.0120(5) 0.0139(5) 0.0040(4) 0.0009(5) 0.0002(4)
C9 0.0167(5) 0.0126(5) 0.0176(6) 0.0007(4) 0.0006(5) 0.0015(4)
C10 0.0154(5) 0.0140(5) 0.0143(5) 0.0023(4) 0.0035(4) 0.0023(4)
C11 0.0168(5) 0.0134(5) 0.0145(5) 0.0024(4) 0.0014(5) 0.0004(4)
C12 0.0148(5) 0.0155(5) 0.0176(6) 0.0004(4) 0.0022(5) 0.0007(4)
C13 0.0167(5) 0.0148(5) 0.0165(5) 0.0041(4) 0.0045(5) 0.0033(4)
C14 0.0192(6) 0.0195(6) 0.0183(6) 0.0042(5) 0.0063(5) 0.0060(5)
C15 0.0167(6) 0.0186(6) 0.0176(6) 0.0019(5) 0.0070(5) 0.0039(5)
C16 0.0206(6) 0.0228(6) 0.0210(6) 0.0006(5) 0.0116(5) 0.0039(5)
C17 0.0211(6) 0.0249(7) 0.0221(6) 0.0029(5) 0.0122(5) 0.0030(5)
C18 0.0197(6) 0.0188(6) 0.0190(6) 0.0044(5) 0.0060(5) 0.0033(5)
C19 0.0379(9) 0.0208(6) 0.0235(7) -0.0014(6) 0.0090(7) 0.0013(5)
C20 0.0603(13) 0.0220(7) 0.0392(10) 0.0048(8) 0.0230(10) 0.0002(7)
C21 0.0229(7) 0.0219(6) 0.0254(7) -0.0062(5) 0.0015(6) -0.0007(5)
C22 0.0254(7) 0.0252(7) 0.0240(7) 0.0050(6) 0.0117(6) 0.0035(5)
C23 0.0257(7) 0.0222(6) 0.0190(6) 0.0000(5) 0.0028(5) -0.0057(5)

loop_
_atom_type_symbol
_atom_type_description
_atom_type_scat_dispersion_real
_atom_type_scat_dispersion_imag
_atom_type_scat_source
C C 0.0033 0.0016 'International Tables Vol C Tables 4.2.6.8 and 6.1.1.4'
H H 0.0000 0.0000 'International Tables Vol C Tables 4.2.6.8 and 6.1.1.4'
N N 0.0061 0.0033 'International Tables Vol C Tables 4.2.6.8 and 6.1.1.4'
F F 0.0171 0.0103 'International Tables Vol C Tables 4.2.6.8 and 6.1.1.4'
P P 0.1023 0.0942 'International Tables Vol C Tables 4.2.6.8 and 6.1.1.4'

loop_
_geom_angle_atom_site_label_1
_geom_angle_atom_site_label_2
_geom_angle_atom_site_label_3
_geom_angle
F1 P1 F4 90.10(5)
F1 P1 F3 90.67(5)
F4 P1 F3 178.56(5)
F1 P1 F5 179.61(6)
F4 P1 F5 89.78(5)
F3 P1 F5 89.44(5)
F1 P1 F2 90.82(5)
F4 P1 F2 90.45(5)
F3 P1 F2 90.76(5)
F5 P1 F2 89.55(5)
F1 P1 F6 89.83(5)
F4 P1 F6 89.31(5)
F3 P1 F6 89.47(5)
F5 P1 F6 89.79(5)
F2 P1 F6 179.30(5)
F12 P2 F7 90.75(8)
F12 P2 F11 90.63(6)
F7 P2 F11 90.00(8)
F12 P2 F9 178.63(9)
F7 P2 F9 90.62(10)
F11 P2 F9 89.28(7)
F12 P2 F10 89.57(6)
F7 P2 F10 90.56(8)
F11 P2 F10 179.40(8)
F9 P2 F10 90.51(7)
F12 P2 F8 89.27(7)
F7 P2 F8 179.50(8)
F11 P2 F8 90.50(7)
F9 P2 F8 89.36(9)
F10 P2 F8 88.94(7)
C6 N1 C4 108.81(12)
C6 N1 C3 125.49(12)
C4 N1 C3 125.43(12)
C6 N2 C5 108.41(12)
C6 N2 C7 126.08(11)
C5 N2 C7 125.47(11)
C15 N3 C16 108.72(11)
C15 N3 C14 126.29(11)
C16 N3 C14 124.97(11)
C15 N4 C17 108.65(11)
C15 N4 C18 124.60(11)
C17 N4 C18 126.74(11)
C2 C1 H1A 119.1(14)
C2 C1 H2B 123.2(13)
H1A C1 H2B 117.6(18)
C1 C2 C3 124.43(14)
C1 C2 H2A 119.8(12)
C3 C2 H2A 115.7(12)
N1 C3 C2 109.89(12)
N1 C3 H3A 109.7
C2 C3 H3A 109.7
N1 C3 H3B 109.7
C2 C3 H3B 109.7
H3A C3 H3B 108.2
C5 C4 N1 107.18(12)
C5 C4 H4A 126.4
N1 C4 H4A 126.4
C4 C5 N2 106.98(12)
C4 C5 H5A 126.5
N2 C5 H5A 126.5
N1 C6 N2 108.62(11)
N1 C6 H6A 125.7
N2 C6 H6A 125.7
N2 C7 C8 112.08(11)
N2 C7 H7A 109.2
C8 C7 H7A 109.2
N2 C7 H7B 109.2
C8 C7 H7B 109.2
H7A C7 H7B 107.9
C13 C8 C9 120.73(12)
C13 C8 C7 119.79(12)
C9 C8 C7 119.48(12)
C8 C9 C10 119.18(12)
C8 C9 C21 120.87(12)
C10 C9 C21 119.95(12)
C11 C10 C9 120.47(12)
C11 C10 C14 119.47(12)
C9 C10 C14 120.04(12)
C12 C11 C10 118.90(12)
C12 C11 C23 119.23(12)
C10 C11 C23 121.85(12)
C11 C12 C13 122.00(12)
C11 C12 H12A 119.0
C13 C12 H12A 119.0
C12 C13 C8 118.70(12)
C12 C13 C22 118.79(12)
C8 C13 C22 122.49(12)
N3 C14 C10 111.56(10)
N3 C14 H14A 109.3
C10 C14 H14A 109.3
N3 C14 H14B 109.3
C10 C14 H14B 109.3
H14A C14 H14B 108.0
N4 C15 N3 108.54(11)
N4 C15 H15A 125.7
N3 C15 H15A 125.7
C17 C16 N3 106.82(12)
C17 C16 H16A 126.6
N3 C16 H16A 126.6
C16 C17 N4 107.27(12)
C16 C17 H17A 126.4
N4 C17 H17A 126.4
N4 C18 C19 111.76(12)
N4 C18 H18A 109.3
C19 C18 H18A 109.3
N4 C18 H18B 109.3
C19 C18 H18B 109.3
H18A C18 H18B 107.9
C20 C19 C18 123.37(17)
C20 C19 H19A 120.2(13)
C18 C19 H19A 116.3(13)
C19 C20 H20A 120.1(15)
C19 C20 H20B 119.0(14)
H20A C20 H20B 121(2)
C9 C21 H21A 109.5
C9 C21 H21B 109.5
H21A C21 H21B 109.5
C9 C21 H21C 109.5
H21A C21 H21C 109.5
H21B C21 H21C 109.5
C13 C22 H22A 109.5
C13 C22 H22B 109.5
H22A C22 H22B 109.5
C13 C22 H22C 109.5
H22A C22 H22C 109.5
H22B C22 H22C 109.5
C11 C23 H23A 109.5
C11 C23 H23B 109.5
H23A C23 H23B 109.5
C11 C23 H23C 109.5
H23A C23 H23C 109.5
H23B C23 H23C 109.5

loop_
_geom_bond_atom_site_label_1
_geom_bond_atom_site_label_2
_geom_bond_distance
P1 F1 1.5906(9)
P1 F4 1.6040(9)
P1 F3 1.6052(9)
P1 F5 1.6063(9)
P1 F2 1.6066(9)
P1 F6 1.6161(9)
P2 F12 1.5830(10)
P2 F7 1.5853(13)
P2 F11 1.5918(11)
P2 F9 1.5949(12)
P2 F10 1.6000(11)
P2 F8 1.6029(12)
N1 C6 1.3273(17)
N1 C4 1.3729(18)
N1 C3 1.4746(17)
N2 C6 1.3325(17)
N2 C5 1.3801(18)
N2 C7 1.4802(17)
N3 C15 1.3306(17)
N3 C16 1.3810(17)
N3 C14 1.4825(17)
N4 C15 1.3297(17)
N4 C17 1.3771(17)
N4 C18 1.4719(17)
C1 C2 1.314(2)
C1 H1A 1.00(2)
C1 H2B 1.01(2)
C2 C3 1.502(2)
C2 H2A 0.99(2)
C3 H3A 0.9700
C3 H3B 0.9700
C4 C5 1.352(2)
C4 H4A 0.9300
C5 H5A 0.9300
C6 H6A 0.9300
C7 C8 1.5093(18)
C7 H7A 0.9700
C7 H7B 0.9700
C8 C13 1.4015(19)
C8 C9 1.4022(19)
C9 C10 1.4053(18)
C9 C21 1.5124(19)
C10 C11 1.4044(18)
C10 C14 1.5070(18)
C11 C12 1.3860(19)
C11 C23 1.5116(18)
C12 C13 1.3931(19)
C12 H12A 0.9300
C13 C22 1.5081(19)
C14 H14A 0.9700
C14 H14B 0.9700
C15 H15A 0.9300
C16 C17 1.351(2)
C16 H16A 0.9300
C17 H17A 0.9300
C18 C19 1.501(2)
C18 H18A 0.9700
C18 H18B 0.9700
C19 C20 1.324(2)
C19 H19A 0.97(2)
C20 H20A 0.96(3)
C20 H20B 1.00(2)
C21 H21A 0.9600
C21 H21B 0.9600
C21 H21C 0.9600
C22 H22A 0.9600
C22 H22B 0.9600
C22 H22C 0.9600
C23 H23A 0.9600
C23 H23B 0.9600
C23 H23C 0.9600

loop_
_geom_hbond_atom_site_label_D
_geom_hbond_atom_site_label_H
_geom_hbond_atom_site_label_A
_geom_hbond_site_symmetry_A
_geom_hbond_distance_DH
_geom_hbond_distance_HA
_geom_hbond_distance_DA
_geom_hbond_angle_DHA
_geom_hbond_publ_flag
C1 H1A F3 1_554 1.00(2) 2.49(2) 3.411(2) 153.1(18) yes
C1 H2B F7 4_665 1.01(2) 2.47(2) 3.480(2) 173.7(18) yes
C3 H3A F6 4_665 0.97 2.53 3.3303(17) 140 yes
C3 H3B F2 1_554 0.97 2.48 3.4151(17) 161 yes
C4 H4A F8 3_655 0.93 2.37 3.248(2) 157 yes
C5 H5A F4 3_656 0.93 2.34 3.0754(16) 136 yes
C5 H5A F12 3_655 0.93 2.52 3.1110(18) 122 yes
C6 H6A F6 4_665 0.93 2.31 3.1005(16) 143 yes
C14 H14A F9 3_656 0.97 2.45 3.401(2) 167 yes
C15 H15A F6 4_665 0.93 2.42 3.1873(16) 139 yes
C16 H16A F8 3_656 0.93 2.46 3.3113(19) 152 yes
C17 H17A F3 . 0.93 2.53 3.2000(18) 129 yes
C18 H18B F4 4_665 0.97 2.54 3.2398(17) 129 yes
C18 H18B F6 4_665 0.97 2.50 3.3781(17) 150 yes

loop_
_geom_torsion_atom_site_label_1
_geom_torsion_atom_site_label_2
_geom_torsion_atom_site_label_3
_geom_torsion_atom_site_label_4
_geom_torsion
C6 N1 C3 C2 89.28(17)
C4 N1 C3 C2 -84.05(17)
C1 C2 C3 N1 123.60(16)
C6 N1 C4 C5 0.02(19)
C3 N1 C4 C5 174.28(14)
N1 C4 C5 N2 0.06(19)
C6 N2 C5 C4 -0.12(19)
C7 N2 C5 C4 -178.04(14)
C4 N1 C6 N2 -0.10(17)
C3 N1 C6 N2 -174.35(13)
C5 N2 C6 N1 0.14(17)
C7 N2 C6 N1 178.04(13)
C6 N2 C7 C8 11.4(2)
C5 N2 C7 C8 -171.03(14)
N2 C7 C8 C13 -95.56(15)
N2 C7 C8 C9 84.21(15)
C13 C8 C9 C10 -0.98(19)
C7 C8 C9 C10 179.26(11)
C13 C8 C9 C21 178.76(12)
C7 C8 C9 C21 -1.00(18)
C8 C9 C10 C11 1.27(18)
C21 C9 C10 C11 -178.47(12)
C8 C9 C10 C14 179.82(11)
C21 C9 C10 C14 0.07(18)
C9 C10 C11 C12 -1.28(18)
C14 C10 C11 C12 -179.83(11)
C9 C10 C11 C23 177.05(12)
C14 C10 C11 C23 -1.50(18)
C10 C11 C12 C13 1.00(19)
C23 C11 C12 C13 -177.38(12)
C11 C12 C13 C8 -0.70(19)
C11 C12 C13 C22 177.63(12)
C9 C8 C13 C12 0.68(19)
C7 C8 C13 C12 -179.55(11)
C9 C8 C13 C22 -177.59(12)
C7 C8 C13 C22 2.18(19)
C15 N3 C14 C10 -12.72(19)
C16 N3 C14 C10 169.41(12)
C11 C10 C14 N3 90.40(14)
C9 C10 C14 N3 -88.16(15)
C17 N4 C15 N3 -0.55(16)
C18 N4 C15 N3 178.83(12)
C16 N3 C15 N4 0.54(16)
C14 N3 C15 N4 -177.62(12)
C15 N3 C16 C17 -0.32(16)
C14 N3 C16 C17 177.88(13)
N3 C16 C17 N4 -0.02(17)
C15 N4 C17 C16 0.35(17)
C18 N4 C17 C16 -179.02(13)
C15 N4 C18 C19 -96.85(16)
C17 N4 C18 C19 82.41(18)
N4 C18 C19 C20 -135.43(16)
